data_7058279
loop_
_publ_author_name
'Vinayak, Richa'
'Nayek, Hari Pada'

_publ_section_title
;
 Organotin metalloligands for selective sensing of metal ions
;
_journal_issue 19
_journal_name_full 'New Journal of Chemistry'
_journal_page_first 7259
_journal_paper_doi 10.1039/C9NJ00944B
_journal_volume 43
_journal_year 2019
_chemical_formula_moiety 'C38 H42 N2 O8 Sn'
_chemical_formula_sum 'C38 H42 N2 O8 Sn'
_chemical_formula_weight 773.42
_space_group_crystal_system monoclinic
_space_group_IT_number 15
_space_group_name_Hall '-C 2yc'
_space_group_name_H-M_alt 'C 1 2/c 1'
_symmetry_space_group_name_Hall '-C 2yc'
_symmetry_space_group_name_H-M 'C 1 2/c 1'
_atom_sites_solution_hydrogens geom
_audit_creation_date 2019-03-27
_audit_creation_method
;
Olex2 1.2-ac3
(compiled 2016.08.26 svn.r3337 for Rigaku Oxford Diffraction, GUI svn.r5221)
;
_audit_update_record
;
2019-04-03 deposited with the CCDC.    2019-04-08 downloaded from the CCDC.
;
_cell_angle_alpha 90
_cell_angle_beta 94.464(4)
_cell_angle_gamma 90
_cell_formula_units_Z 4
_cell_length_a 31.1410(13)
_cell_length_b 7.6538(4)
_cell_length_c 15.1569(7)
_cell_measurement_reflns_used 8252
_cell_measurement_temperature 293(2)
_cell_measurement_theta_max 29.273
_cell_measurement_theta_min 3.311
_cell_volume 3601.6(3)
_computing_cell_refinement CrysAlisPro
_computing_data_collection CrysAlisPro
_computing_data_reduction CrysAlisPro
_computing_molecular_graphics 'Olex2 (Dolomanov et al., 2009)'
_computing_publication_material 'Olex2 (Dolomanov et al., 2009)'
_computing_structure_refinement 'ShelXL (Sheldrick, 2015)'
_computing_structure_solution 'ShelXT (Sheldrick, 2015)'
_diffrn_ambient_temperature 293(2)
_diffrn_measured_fraction_theta_full 0.997
_diffrn_measured_fraction_theta_max 0.986
_diffrn_measurement_device_type 'SuperNova, Single source at offset/far, EosS2'
_diffrn_radiation_type MoK\a
_diffrn_radiation_wavelength 0.71073
_diffrn_reflns_av_R_equivalents 0.0418
_diffrn_reflns_av_unetI/netI 0.0846
_diffrn_reflns_Laue_measured_fraction_full 0.997
_diffrn_reflns_Laue_measured_fraction_max 0.986
_diffrn_reflns_limit_h_max 23
_diffrn_reflns_limit_h_min -39
_diffrn_reflns_limit_k_max 9
_diffrn_reflns_limit_k_min -9
_diffrn_reflns_limit_l_max 19
_diffrn_reflns_limit_l_min -19
_diffrn_reflns_number 7920
_diffrn_reflns_point_group_measured_fraction_full 0.997
_diffrn_reflns_point_group_measured_fraction_max 0.986
_diffrn_reflns_theta_full 25.242
_diffrn_reflns_theta_max 26.998
_diffrn_reflns_theta_min 3.311
_exptl_absorpt_coefficient_mu 0.763
_exptl_absorpt_correction_type none
_exptl_crystal_colour yellow
_exptl_crystal_colour_primary yellow
_exptl_crystal_density_diffrn 1.426
_exptl_crystal_description block
_exptl_crystal_F_000 1592
_exptl_crystal_size_max 0.13
_exptl_crystal_size_mid 0.12
_exptl_crystal_size_min 0.11
_refine_diff_density_max 0.563
_refine_diff_density_min -0.421
_refine_diff_density_rms 0.058
_refine_ls_extinction_method none
_refine_ls_goodness_of_fit_ref 0.928
_refine_ls_hydrogen_treatment constr
_refine_ls_matrix_type full
_refine_ls_number_parameters 223
_refine_ls_number_reflns 3883
_refine_ls_number_restraints 0
_refine_ls_restrained_S_all 0.928
_refine_ls_R_factor_all 0.0841
_refine_ls_R_factor_gt 0.0397
_refine_ls_shift/su_max 0.000
_refine_ls_shift/su_mean 0.000
_refine_ls_structure_factor_coef Fsqd
_refine_ls_weighting_details 'w=1/[\s^2^(Fo^2^)+(0.0100P)^2^] where P=(Fo^2^+2Fc^2^)/3'
_refine_ls_weighting_scheme calc
_refine_ls_wR_factor_gt 0.0451
_refine_ls_wR_factor_ref 0.0493
_reflns_Friedel_coverage 0.000
_reflns_number_gt 2443
_reflns_number_total 3883
_reflns_threshold_expression 'I > 2\s(I)'
_cod_data_source_file c9nj00944b2.cif
_cod_data_source_block 2
_cod_depositor_comments 'Adding full bibliography for 7058279--7058282.cif.'
_cod_database_code 7058279
_shelx_space_group_comment
;
The symmetry employed for this shelxl refinement is uniquely defined
by the following loop, which should always be used as a source of
symmetry information in preference to the above space-group names.
They are only intended as comments.
;
_olex2_refinement_description
;
1. Fixed Uiso
 At 1.2 times of:
  All C(H) groups
 At 1.5 times of:
  All C(H,H,H) groups, All O(H) groups
2.a Me refined with riding coordinates:
 C18(H18A,H18B,H18C), C19(H19A,H19B,H19C), C15(H15A,H15B,H15C), C17(H17A,H17B,
 H17C)
2.b Aromatic/amide H refined with riding coordinates:
 C4(H4), C3(H3A), C7(H7), C12(H12), C6(H6), C8(H8), C10(H10), C11(H11)
2.c Idealised tetrahedral OH refined as rotating group:
 O3(H3)
;
_shelx_shelxl_version_number 2014/7
_olex2_submission_special_instructions 'No special instructions were received'

loop_
_space_group_symop_operation_xyz
'x, y, z'
'-x, y, -z+1/2'
'x+1/2, y+1/2, z'
'-x+1/2, y+1/2, -z+1/2'
'-x, -y, -z'
'x, -y, z-1/2'
'-x+1/2, -y+1/2, -z'
'x+1/2, -y+1/2, z-1/2'

loop_
_atom_site_label
_atom_site_type_symbol
_atom_site_fract_x
_atom_site_fract_y
_atom_site_fract_z
_atom_site_U_iso_or_equiv
_atom_site_adp_type
_atom_site_occupancy
_atom_site_site_symmetry_order
_atom_site_calc_flag
_atom_site_refinement_flags_posn
_atom_site_refinement_flags_adp
_atom_site_refinement_flags_occupancy
Sn1 Sn 0.5000 0.62667(4) 0.7500 0.04715(10) Uani 1 2 d S T P
O4 O 0.79503(6) -0.5562(3) 0.65351(12) 0.0712(6) Uani 1 1 d . . .
O2 O 0.58153(5) 0.6430(2) 0.70421(11) 0.0608(5) Uani 1 1 d . . .
O1 O 0.53773(5) 0.4187(2) 0.71265(10) 0.0617(5) Uani 1 1 d . . .
O3 O 0.73627(6) -0.3202(2) 0.67294(13) 0.0650(6) Uani 1 1 d . . .
H3 H 0.7202 -0.2363 0.6771 0.098 Uiso 1 1 calc GR . .
C5 C 0.67349(7) 0.1189(4) 0.64627(14) 0.0433(6) Uani 1 1 d . . .
N1 N 0.70490(6) -0.0116(3) 0.63584(12) 0.0497(6) Uani 1 1 d . . .
C9 C 0.77221(8) -0.1098(4) 0.58805(15) 0.0488(7) Uani 1 1 d . . .
C4 C 0.68329(8) 0.2933(4) 0.65963(15) 0.0474(7) Uani 1 1 d . . .
H4 H 0.7116 0.3312 0.6587 0.057 Uiso 1 1 calc R . .
C13 C 0.80216(8) -0.3959(4) 0.61697(16) 0.0504(7) Uani 1 1 d . . .
C3 C 0.65111(7) 0.4117(3) 0.67437(14) 0.0471(7) Uani 1 1 d . . .
H3A H 0.6579 0.5291 0.6827 0.056 Uiso 1 1 calc R . .
C2 C 0.60885(7) 0.3570(4) 0.67689(14) 0.0414(6) Uani 1 1 d . . .
C7 C 0.59917(8) 0.1823(3) 0.66319(15) 0.0494(7) Uani 1 1 d . . .
H7 H 0.5708 0.1445 0.6644 0.059 Uiso 1 1 calc R . .
C12 C 0.83730(8) -0.3522(4) 0.57343(17) 0.0618(8) Uani 1 1 d . . .
H12 H 0.8594 -0.4327 0.5696 0.074 Uiso 1 1 calc R . .
C14 C 0.76944(8) -0.2739(4) 0.62662(15) 0.0452(7) Uani 1 1 d . . .
C6 C 0.63101(8) 0.0631(3) 0.64768(15) 0.0509(7) Uani 1 1 d . . .
H6 H 0.6241 -0.0540 0.6382 0.061 Uiso 1 1 calc R . .
C8 C 0.73851(8) 0.0191(4) 0.59583(15) 0.0534(7) Uani 1 1 d . . .
H8 H 0.7416 0.1286 0.5705 0.064 Uiso 1 1 calc R . .
C1 C 0.57504(9) 0.4832(4) 0.69832(15) 0.0493(7) Uani 1 1 d . . .
C10 C 0.80805(9) -0.0711(4) 0.54087(16) 0.0636(8) Uani 1 1 d . . .
H10 H 0.8098 0.0368 0.5132 0.076 Uiso 1 1 calc R . .
C16 C 0.52653(9) 0.7407(4) 0.87386(16) 0.0592(8) Uani 1 1 d . . .
C11 C 0.84030(9) -0.1903(4) 0.53515(18) 0.0709(9) Uani 1 1 d . . .
H11 H 0.8643 -0.1619 0.5053 0.085 Uiso 1 1 calc R . .
C18 C 0.54400(9) 0.9221(4) 0.85550(18) 0.0866(11) Uani 1 1 d . . .
H18A H 0.5210 0.9952 0.8313 0.130 Uiso 1 1 calc R . .
H18B H 0.5564 0.9723 0.9097 0.130 Uiso 1 1 calc R . .
H18C H 0.5657 0.9131 0.8140 0.130 Uiso 1 1 calc R . .
C19 C 0.49115(9) 0.7549(4) 0.93853(16) 0.0860(10) Uani 1 1 d . . .
H19A H 0.4686 0.8298 0.9138 0.129 Uiso 1 1 calc R . .
H19B H 0.4796 0.6409 0.9486 0.129 Uiso 1 1 calc R . .
H19C H 0.5031 0.8028 0.9936 0.129 Uiso 1 1 calc R . .
C15 C 0.82918(10) -0.6783(4) 0.65602(18) 0.0851(10) Uani 1 1 d . . .
H15A H 0.8204 -0.7847 0.6829 0.128 Uiso 1 1 calc R . .
H15B H 0.8366 -0.7018 0.5969 0.128 Uiso 1 1 calc R . .
H15C H 0.8538 -0.6311 0.6901 0.128 Uiso 1 1 calc R . .
C17 C 0.56251(9) 0.6221(4) 0.91239(17) 0.0908(10) Uani 1 1 d . . .
H17A H 0.5510 0.5086 0.9236 0.136 Uiso 1 1 calc R . .
H17B H 0.5842 0.6119 0.8711 0.136 Uiso 1 1 calc R . .
H17C H 0.5750 0.6711 0.9668 0.136 Uiso 1 1 calc R . .

loop_
_atom_site_aniso_label
_atom_site_aniso_U_11
_atom_site_aniso_U_22
_atom_site_aniso_U_33
_atom_site_aniso_U_23
_atom_site_aniso_U_13
_atom_site_aniso_U_12
Sn1 0.04276(15) 0.04137(18) 0.05853(17) 0.000 0.01164(12) 0.000
O4 0.0616(13) 0.0545(15) 0.0974(15) 0.0054(12) 0.0057(11) 0.0160(12)
O2 0.0559(11) 0.0437(13) 0.0842(13) -0.0039(11) 0.0148(10) 0.0057(11)
O1 0.0435(10) 0.0557(14) 0.0882(13) -0.0043(10) 0.0205(10) 0.0021(10)
O3 0.0496(11) 0.0528(14) 0.0947(14) 0.0110(11) 0.0179(11) 0.0049(10)
C5 0.0400(14) 0.0421(17) 0.0477(15) 0.0007(16) 0.0022(12) 0.0026(17)
N1 0.0397(13) 0.0489(15) 0.0609(14) -0.0011(12) 0.0056(11) 0.0033(12)
C9 0.0480(16) 0.0495(19) 0.0492(15) -0.0029(16) 0.0054(13) -0.0007(17)
C4 0.0346(14) 0.0501(19) 0.0582(17) -0.0008(15) 0.0077(13) -0.0024(15)
C13 0.0472(16) 0.047(2) 0.0560(16) -0.0052(16) -0.0020(14) 0.0004(17)
C3 0.0461(15) 0.0369(19) 0.0592(16) -0.0018(13) 0.0098(13) -0.0056(14)
C2 0.0404(14) 0.0384(17) 0.0458(14) 0.0024(15) 0.0049(12) 0.0011(16)
C7 0.0333(14) 0.050(2) 0.0648(18) 0.0014(15) 0.0042(13) -0.0034(15)
C12 0.0494(17) 0.063(2) 0.0731(19) -0.0130(19) 0.0072(15) 0.0102(18)
C14 0.0339(14) 0.052(2) 0.0492(17) -0.0033(15) 0.0006(14) 0.0002(15)
C6 0.0468(16) 0.0359(18) 0.0699(18) -0.0017(14) 0.0037(14) -0.0037(14)
C8 0.0572(18) 0.0446(19) 0.0578(18) 0.0026(15) 0.0009(15) 0.0059(16)
C1 0.0452(17) 0.051(2) 0.0521(17) 0.0000(16) 0.0082(14) 0.0066(17)
C10 0.0667(19) 0.058(2) 0.0683(19) -0.0005(16) 0.0189(17) -0.0008(17)
C16 0.0591(18) 0.066(2) 0.0531(18) -0.0043(16) 0.0089(16) -0.0084(18)
C11 0.0600(19) 0.075(3) 0.082(2) -0.0090(19) 0.0327(18) -0.0023(19)
C18 0.086(2) 0.076(3) 0.101(2) -0.0252(19) 0.020(2) -0.025(2)
C19 0.080(2) 0.111(3) 0.070(2) -0.0210(19) 0.0211(19) -0.013(2)
C15 0.083(2) 0.067(3) 0.103(2) -0.0079(18) -0.0030(19) 0.026(2)
C17 0.077(2) 0.121(3) 0.073(2) 0.007(2) -0.0054(17) -0.003(2)

loop_
_atom_type_symbol
_atom_type_description
_atom_type_scat_dispersion_real
_atom_type_scat_dispersion_imag
_atom_type_scat_source
C C 0.0033 0.0016 'International Tables Vol C Tables 4.2.6.8 and 6.1.1.4'
H H 0.0000 0.0000 'International Tables Vol C Tables 4.2.6.8 and 6.1.1.4'
N N 0.0061 0.0033 'International Tables Vol C Tables 4.2.6.8 and 6.1.1.4'
O O 0.0106 0.0060 'International Tables Vol C Tables 4.2.6.8 and 6.1.1.4'
Sn Sn -0.6537 1.4246 'International Tables Vol C Tables 4.2.6.8 and 6.1.1.4'

loop_
_geom_angle_atom_site_label_1
_geom_angle_atom_site_label_2
_geom_angle_atom_site_label_3
_geom_angle
_geom_angle_site_symmetry_1
_geom_angle_site_symmetry_3
O1 Sn1 O1 80.34(9) 2_656 .
O1 Sn1 C16 104.86(8) . 2_656
O1 Sn1 C16 104.86(8) 2_656 .
O1 Sn1 C16 110.92(9) 2_656 2_656
O1 Sn1 C16 110.92(9) . .
C16 Sn1 C16 132.66(16) 2_656 .
C13 O4 C15 117.2(2) . .
C1 O1 Sn1 106.66(16) . .
C14 O3 H3 109.5 . .
C4 C5 N1 123.5(2) . .
C4 C5 C6 119.6(2) . .
C6 C5 N1 116.8(2) . .
C8 N1 C5 121.6(2) . .
C14 C9 C8 120.7(2) . .
C14 C9 C10 118.8(2) . .
C10 C9 C8 120.5(3) . .
C5 C4 H4 119.9 . .
C5 C4 C3 120.2(2) . .
C3 C4 H4 119.9 . .
O4 C13 C14 114.4(2) . .
C12 C13 O4 125.2(3) . .
C12 C13 C14 120.4(3) . .
C4 C3 H3A 119.7 . .
C4 C3 C2 120.6(2) . .
C2 C3 H3A 119.7 . .
C3 C2 C1 120.1(2) . .
C7 C2 C3 119.0(2) . .
C7 C2 C1 120.8(2) . .
C2 C7 H7 119.6 . .
C6 C7 C2 120.9(2) . .
C6 C7 H7 119.6 . .
C13 C12 H12 119.7 . .
C13 C12 C11 120.6(3) . .
C11 C12 H12 119.7 . .
O3 C14 C9 122.3(2) . .
O3 C14 C13 118.4(2) . .
C9 C14 C13 119.3(2) . .
C5 C6 H6 120.1 . .
C7 C6 C5 119.7(2) . .
C7 C6 H6 120.1 . .
N1 C8 C9 122.7(2) . .
N1 C8 H8 118.6 . .
C9 C8 H8 118.6 . .
O2 C1 O1 120.4(2) . .
O2 C1 C2 122.8(2) . .
O1 C1 C2 116.7(2) . .
C9 C10 H10 119.7 . .
C11 C10 C9 120.7(3) . .
C11 C10 H10 119.7 . .
C18 C16 Sn1 108.96(18) . .
C18 C16 C19 109.6(2) . .
C19 C16 Sn1 109.67(18) . .
C17 C16 Sn1 108.10(19) . .
C17 C16 C18 110.5(3) . .
C17 C16 C19 109.9(2) . .
C12 C11 H11 120.0 . .
C10 C11 C12 120.1(3) . .
C10 C11 H11 120.0 . .
C16 C18 H18A 109.5 . .
C16 C18 H18B 109.5 . .
C16 C18 H18C 109.5 . .
H18A C18 H18B 109.5 . .
H18A C18 H18C 109.5 . .
H18B C18 H18C 109.5 . .
C16 C19 H19A 109.5 . .
C16 C19 H19B 109.5 . .
C16 C19 H19C 109.5 . .
H19A C19 H19B 109.5 . .
H19A C19 H19C 109.5 . .
H19B C19 H19C 109.5 . .
O4 C15 H15A 109.5 . .
O4 C15 H15B 109.5 . .
O4 C15 H15C 109.5 . .
H15A C15 H15B 109.5 . .
H15A C15 H15C 109.5 . .
H15B C15 H15C 109.5 . .
C16 C17 H17A 109.5 . .
C16 C17 H17B 109.5 . .
C16 C17 H17C 109.5 . .
H17A C17 H17B 109.5 . .
H17A C17 H17C 109.5 . .
H17B C17 H17C 109.5 . .

loop_
_geom_bond_atom_site_label_1
_geom_bond_atom_site_label_2
_geom_bond_distance
_geom_bond_site_symmetry_2
Sn1 O1 2.0825(15) 2_656
Sn1 O1 2.0826(15) .
Sn1 C16 2.174(3) .
Sn1 C16 2.174(3) 2_656
O4 C13 1.372(3) .
O4 C15 1.414(3) .
O2 C1 1.242(3) .
O1 C1 1.296(3) .
O3 H3 0.8200 .
O3 C14 1.341(3) .
C5 N1 1.415(3) .
C5 C4 1.381(3) .
C5 C6 1.392(3) .
N1 C8 1.272(3) .
C9 C14 1.391(3) .
C9 C8 1.452(3) .
C9 C10 1.403(3) .
C4 H4 0.9300 .
C4 C3 1.382(3) .
C13 C12 1.363(3) .
C13 C14 1.398(3) .
C3 H3A 0.9300 .
C3 C2 1.384(3) .
C2 C7 1.383(3) .
C2 C1 1.483(3) .
C7 H7 0.9300 .
C7 C6 1.381(3) .
C12 H12 0.9300 .
C12 C11 1.375(3) .
C6 H6 0.9300 .
C8 H8 0.9300 .
C10 H10 0.9300 .
C10 C11 1.364(3) .
C16 C18 1.525(3) .
C16 C19 1.534(3) .
C16 C17 1.523(4) .
C11 H11 0.9300 .
C18 H18A 0.9600 .
C18 H18B 0.9600 .
C18 H18C 0.9600 .
C19 H19A 0.9600 .
C19 H19B 0.9600 .
C19 H19C 0.9600 .
C15 H15A 0.9600 .
C15 H15B 0.9600 .
C15 H15C 0.9600 .
C17 H17A 0.9600 .
C17 H17B 0.9600 .
C17 H17C 0.9600 .

loop_
_geom_torsion_atom_site_label_1
_geom_torsion_atom_site_label_2
_geom_torsion_atom_site_label_3
_geom_torsion_atom_site_label_4
_geom_torsion
Sn1 O1 C1 O2 -3.1(3)
Sn1 O1 C1 C2 175.70(16)
O4 C13 C12 C11 176.6(3)
O4 C13 C14 O3 3.2(3)
O4 C13 C14 C9 -176.6(2)
C5 N1 C8 C9 176.9(2)
C5 C4 C3 C2 0.7(3)
N1 C5 C4 C3 -176.3(2)
N1 C5 C6 C7 176.0(2)
C9 C10 C11 C12 2.1(4)
C4 C5 N1 C8 -35.4(3)
C4 C5 C6 C7 -0.6(4)
C4 C3 C2 C7 -0.9(3)
C4 C3 C2 C1 176.2(2)
C13 C12 C11 C10 0.3(5)
C3 C2 C7 C6 0.4(3)
C3 C2 C1 O2 8.9(4)
C3 C2 C1 O1 -169.9(2)
C2 C7 C6 C5 0.4(4)
C7 C2 C1 O2 -174.1(2)
C7 C2 C1 O1 7.1(3)
C12 C13 C14 O3 -177.4(2)
C12 C13 C14 C9 2.7(4)
C14 C9 C8 N1 -1.5(4)
C14 C9 C10 C11 -2.0(4)
C14 C13 C12 C11 -2.7(4)
C6 C5 N1 C8 148.2(2)
C6 C5 C4 C3 0.1(3)
C8 C9 C14 O3 -0.7(4)
C8 C9 C14 C13 179.2(2)
C8 C9 C10 C11 178.4(2)
C1 C2 C7 C6 -176.7(2)
C10 C9 C14 O3 179.8(2)
C10 C9 C14 C13 -0.4(4)
C10 C9 C8 N1 178.0(2)
C15 O4 C13 C12 8.5(4)
C15 O4 C13 C14 -172.2(2)
